data_2300363
loop_
_publ_author_name
'Macchi, Piero'
'B\"urgi, Hans-Beat'
'Chimpri, Abita S.'
'Hauser, J\"urg'
'G\'al, Zolt\'an'

_publ_section_title
;
 Low-energy contamination of Mo microsource X-ray radiation: analysis
 and solution of the problem
;
_journal_coeditor_code HE5530
_journal_issue 4
_journal_name_full 'Journal of Applied Crystallography'
_journal_page_first 763
_journal_page_last 771
_journal_paper_doi 10.1107/S0021889811016232
_journal_volume 44
_journal_year 2011
_chemical_formula_sum 'C8 H14 N2 O8'
_chemical_formula_weight 266.21
_chemical_name_systematic
;
 ?
;
_space_group_IT_number 15
_symmetry_space_group_name_Hall '-C 2yc'
_symmetry_space_group_name_H-M 'C 1 2/c 1'
_audit_conform_dict_location ftp://ftp.iucr.org/pub/cif_core.dic
_audit_conform_dict_name cif_core.dic
_audit_conform_dict_version 2.4
_audit_creation_date 2011-03-11T09:37:52-00:00
_audit_creation_method 'WinGX routine CIF_UPDATE'
_cell_angle_alpha 90
_cell_angle_beta 107.3327(8)
_cell_angle_gamma 90
_cell_formula_units_Z 4
_cell_length_a 15.82050(11)
_cell_length_b 5.68202(3)
_cell_length_c 12.09246(8)
_cell_measurement_temperature 100(2)
_cell_volume 1037.660(12)
_computing_molecular_graphics 'Volkov et al, (2006)'
_computing_publication_material 'Volkov et al, (2006)'
_computing_structure_refinement 'Volkov et al, (2006)'
_diffrn_ambient_temperature 100(2)
_diffrn_detector_area_resol_mean 16.0965
_diffrn_measured_fraction_theta_full 0.989
_diffrn_measured_fraction_theta_max 0.989
_diffrn_measurement_device_type 'SuperNova, Single source at offset), Eos'
_diffrn_measurement_method '\w and \p scans'
_diffrn_orient_matrix_UB_11 0.0116653
_diffrn_orient_matrix_UB_12 -0.1199689
_diffrn_orient_matrix_UB_13 -0.0024813
_diffrn_orient_matrix_UB_21 0.0133433
_diffrn_orient_matrix_UB_22 0.0237904
_diffrn_orient_matrix_UB_23 -0.0499223
_diffrn_orient_matrix_UB_31 0.0434994
_diffrn_orient_matrix_UB_32 0.0249184
_diffrn_orient_matrix_UB_33 0.0357268
_diffrn_radiation_monochromator graphite
_diffrn_radiation_type MoK\a
_diffrn_radiation_wavelength 0.71073
_diffrn_reflns_av_R_equivalents 0.0183
_diffrn_reflns_av_unetI/netI 0.0122
_diffrn_reflns_limit_h_max 30
_diffrn_reflns_limit_h_min -31
_diffrn_reflns_limit_k_max 11
_diffrn_reflns_limit_k_min -11
_diffrn_reflns_limit_l_max 23
_diffrn_reflns_limit_l_min -23
_diffrn_reflns_number 26193
_diffrn_reflns_theta_full 44.42
_diffrn_reflns_theta_max 44.42
_diffrn_reflns_theta_min 3.52
_exptl_absorpt_coefficient_mu 0.154
_exptl_absorpt_correction_T_max 1
_exptl_absorpt_correction_T_min 0.89762
_exptl_absorpt_correction_type multi-scan
_exptl_absorpt_process_details
;
        CrysAlisPro, Oxford Diffraction Ltd.,
        Version 1.171.34.41 (release 13-09-2010 CrysAlis171 .NET)
        (compiled Sep 13 2010,14:28:38)
        Empirical absorption correction using spherical harmonics,
 implemented in SCALE3 ABSPACK scaling algorithm.
;
_exptl_crystal_density_diffrn 1.702
_exptl_crystal_density_method 'not measured'
_exptl_crystal_F_000 560
_exptl_crystal_size_max 0.349
_exptl_crystal_size_mid 0.1311
_exptl_crystal_size_min 0.1195
_refine_diff_density_max 0.105
_refine_diff_density_min -0.121
_refine_diff_density_rms 0.028
_refine_ls_extinction_method none
_refine_ls_goodness_of_fit_ref 1.452
_refine_ls_matrix_type full
_refine_ls_number_parameters 356
_refine_ls_number_reflns 4044
_refine_ls_number_restraints 0
_refine_ls_R_factor_all 0.016
_refine_ls_R_factor_gt 0.015
_refine_ls_shift/su_max 0.05
_refine_ls_structure_factor_coef F
_refine_ls_weighting_details
;
        calc w1 = 1/[s^2^(Fo)]
;
_refine_ls_weighting_scheme calc
_refine_ls_wR_factor_ref 0.01
_reflns_number_gt 3811
_reflns_number_total 4099
_reflns_threshold_expression >2sigma(I)
_cod_data_source_file he5530.cif
_cod_data_source_block IIB
_cod_original_cell_volume 1037.660(13)
_cod_database_code 2300363

loop_
_space_group_symop_id
_space_group_symop_operation_xyz
1 +X,+Y,+Z
2 -X,+Y,1/2-Z
3 -X,-Y,-Z
4 +X,-Y,1/2+Z
5 1/2+X,1/2+Y,+Z
6 1/2-X,1/2-Y,-Z
7 1/2-X,1/2+Y,1/2-Z
8 1/2+X,1/2-Y,1/2+Z

loop_
_atom_rho_multipole_atom_label
_atom_rho_multipole_coeff_Pv
_atom_rho_multipole_coeff_P00
_atom_rho_multipole_coeff_P11
_atom_rho_multipole_coeff_P1-1
_atom_rho_multipole_coeff_P10
_atom_rho_multipole_coeff_P20
_atom_rho_multipole_coeff_P21
_atom_rho_multipole_coeff_P2-1
_atom_rho_multipole_coeff_P22
_atom_rho_multipole_coeff_P2-2
_atom_rho_multipole_coeff_P30
_atom_rho_multipole_coeff_P31
_atom_rho_multipole_coeff_P3-1
_atom_rho_multipole_coeff_P32
_atom_rho_multipole_coeff_P3-2
_atom_rho_multipole_coeff_P33
_atom_rho_multipole_coeff_P3-3
_atom_rho_multipole_coeff_P40
_atom_rho_multipole_coeff_P41
_atom_rho_multipole_coeff_P4-1
_atom_rho_multipole_coeff_P42
_atom_rho_multipole_coeff_P4-2
_atom_rho_multipole_coeff_P43
_atom_rho_multipole_coeff_P4-3
_atom_rho_multipole_coeff_P44
_atom_rho_multipole_coeff_P4-4
_atom_rho_multipole_kappa
_atom_rho_multipole_kappa_prime0
_atom_rho_multipole_kappa_prime1
_atom_rho_multipole_kappa_prime2
_atom_rho_multipole_kappa_prime3
_atom_rho_multipole_kappa_prime4
O(1) 6.322 0 -0.0003 -0.0684 -0.0161 -0.0009 0.0038 0.061 0.0259 0.0027 0.0779 0.003 -0.0083 0.022 -0.0023 -0.0001 -0.014 0.0331 0.0013 0.0107 0.0019 0.0007 0.0004 0.0058 0.0044 -0.002 0.984981 1.070894 1.070894 1.070894 1.070894 1.070894
O(2) 6.3594 0 -0.0017 -0.0003 -0.0815 -0.0425 -0.0006 -0.0019 -0.0886 -0.0002 0.0373 0.0006 0.0035 0.0139 -0.0029 0.0031 0.0007 0.0126 0.0006 0.0023 0.0042 0.0001 -0.0011 -0.0006 0.0003 -0.001 0.978298 1.019145 1.019145 1.019145 1.019145 1.019145
O(3) 6.4137 0 0.0032 0.001 -0.0789 -0.053 -0.0009 0.0005 0.0627 -0.0232 0.0469 -0.0032 -0.002 -0.0207 0.0033 -0.0074 0.0044 0.011 -0.0048 -0.0006 -0.0035 0.0002 0.0017 -0.0017 0.0019 0.001 0.978298 1.019145 1.019145 1.019145 1.019145 1.019145
O(4) 6.2536 0 -0.0004 -0.0085 -0.0747 -0.0241 0.0007 -0.0046 -0.1009 0.0004 0.0296 -0.0004 0.0008 0.011 0 0.0015 -0.0022 0.0084 0.0011 -0.0007 0.0048 -0.0008 -0.0011 -0.0014 -0.0014 -0.0005 0.984504 1.100035 1.100035 1.100035 1.100035 1.100035
N(1) 5.5919 0 -0.003 0.0946 0.0616 0.0535 0.0023 -0.0414 -0.0699 0.0016 0.3193 0.0065 -0.0498 -0.0016 0.006 -0.0235 -0.2373 0.1209 -0.0037 0.0121 0.0221 -0.0074 0.0121 0.1014 0.0371 0 0.967858 0.787672 0.787672 0.787672 0.787672 0.787672
C(1) 3.9336 0 0.0098 0.0222 0.0315 0.1835 -0.0006 -0.0531 -0.1848 -0.0025 0.295 0.003 0.0434 0.2234 0.0012 -0.0038 0.0094 0.016 0.0008 -0.0126 -0.0182 0.0014 -0.0005 -0.007 0.0312 0.0025 1.006165 0.910331 0.910331 0.910331 0.910331 0.910331
C(2) 3.9598 0 0.0107 -0.0329 0.0812 0.2097 -0.0028 0.0163 -0.1732 -0.0009 0.2927 0.0041 0.0234 0.2331 -0.0012 -0.0029 -0.0037 -0.0096 0.0012 0.0302 -0.0545 0.0011 0.001 0.0127 0.0318 0 1.006165 0.910331 0.910331 0.910331 0.910331 0.910331
C(3) 4.1635 0 0.0725 0.1095 0.0709 0.0697 -0.0519 -0.0683 -0.11 -0.0778 0.307 0.0147 -0.01 0.0263 0.0227 -0.0298 -0.2335 0.1019 0.0116 0.0237 0.0016 -0.0102 0.013 0.1142 0.0271 0.0084 0.99475 0.885406 0.885406 0.885406 0.885406 0.885406
C(4) 4.1573 0 0.0693 0.1157 0.0728 0.0973 -0.0563 -0.0616 -0.1028 -0.079 0.3071 0.0189 -0.0144 0.0262 0.0147 -0.0217 -0.221 0.1007 0.0014 0.022 0.0073 -0.0028 0.0053 0.1044 0.0295 0.008 0.99475 0.885406 0.885406 0.885406 0.885406 0.885406
H(7) 0.6836 0 0.0037 0.008 0.1488 0 0 0 0 0 0 0 0 0 0 0 0 0 0 0 0 0 0 0 0 0 1.190362 1.190362 1.190362 1.190362 1.190362 1.190362
H(1) 0.7984 0 0.0024 -0.0037 0.1115 0 0 0 0 0 0 0 0 0 0 0 0 0 0 0 0 0 0 0 0 0 1.226428 1.226428 1.226428 1.226428 1.226428 1.226428
H(2) 0.769 0 0.002 -0.0077 0.1151 0 0 0 0 0 0 0 0 0 0 0 0 0 0 0 0 0 0 0 0 0 1.226428 1.226428 1.226428 1.226428 1.226428 1.226428
H(3) 0.7817 0 -0.0033 -0.0067 0.1089 0 0 0 0 0 0 0 0 0 0 0 0 0 0 0 0 0 0 0 0 0 1.226428 1.226428 1.226428 1.226428 1.226428 1.226428
H(4) 0.5266 0 -0.0016 0.004 0.0651 0 0 0 0 0 0 0 0 0 0 0 0 0 0 0 0 0 0 0 0 0 1.328905 1.328905 1.328905 1.328905 1.328905 1.328905
H(5) 0.7596 0 -0.0036 -0.0047 0.1099 0 0 0 0 0 0 0 0 0 0 0 0 0 0 0 0 0 0 0 0 0 1.226428 1.226428 1.226428 1.226428 1.226428 1.226428
H(6) 0.5261 0 0 0.0048 0.0795 0 0 0 0 0 0 0 0 0 0 0 0 0 0 0 0 0 0 0 0 0 1.328905 1.328905 1.328905 1.328905 1.328905 1.328905

loop_
_atom_site_label
_atom_site_type_symbol
_atom_site_fract_x
_atom_site_fract_y
_atom_site_fract_z
_atom_site_U_iso_or_equiv
_atom_site_adp_type
_atom_site_occupancy
_atom_site_symmetry_multiplicity
O(1) O 0.244150(12) 0.89978(3) 0.381879(16) 0.009 Uani 1 8
O(2) O 0.312812(12) 1.32898(3) 0.420132(16) 0.009 Uani 1 8
O(3) O 0.180065(12) 1.48920(3) 0.333568(16) 0.009 Uani 1 8
O(4) O 0.110209(13) 1.05177(3) 0.289919(18) 0.014 Uani 1 8
N(1) N 0.071508(14) 1.48316(4) 0.104899(18) 0.008 Uani 1 8
C(1) C 0.232422(16) 1.31823(4) 0.368854(19) 0.007 Uani 1 8
C(2) C 0.188278(16) 1.07222(4) 0.34252(2) 0.008 Uani 1 8
C(3) C 0.042131(17) 1.27361(4) 0.02931(2) 0.01 Uani 1 8
C(4) C -0.003279(16) 1.64920(4) 0.09561(2) 0.009 Uani 1 8
H(7) H 0.214453 0.731108 0.365096 0.0258(14) Uiso 1 8
H(1) H -0.006876 1.185035 0.061652 0.0271(12) Uiso 1 8
H(2) H 0.022716 1.800839 0.1504 0.0253(12) Uiso 1 8
H(3) H -0.053474 1.555879 0.123723 0.0238(12) Uiso 1 8
H(4) H 0.120809 1.578237 0.083114 0.0223(14) Uiso 1 8
H(5) H 0.099183 1.158661 0.040106 0.0288(13) Uiso 1 8
H(6) H 0.097449 1.428288 0.190862 0.0257(15) Uiso 1 8

loop_
_atom_site_aniso_label
_atom_site_aniso_U_11
_atom_site_aniso_U_22
_atom_site_aniso_U_33
_atom_site_aniso_U_23
_atom_site_aniso_U_13
_atom_site_aniso_U_12
O(1) 0.00756(7) 0.00614(6) 0.01286(8) 0.00038(5) 0.00126(6) -0.00006(5)
O(2) 0.00636(7) 0.00734(7) 0.01207(7) -0.00069(5) 0.00083(6) -0.00058(5)
O(3) 0.00881(7) 0.00665(6) 0.00995(7) 0.00079(5) 0.00120(6) 0.00126(5)
O(4) 0.00751(8) 0.00975(7) 0.01988(9) -0.00165(6) -0.00241(7) -0.00092(6)
N(1) 0.00614(8) 0.00935(8) 0.00790(7) 0.00026(6) -0.00015(6) -0.00020(6)
C(1) 0.00637(9) 0.00579(7) 0.00736(8) 0.00000(6) 0.00109(7) 0.00007(6)
C(2) 0.00645(9) 0.00638(8) 0.00891(8) -0.00053(6) 0.00077(7) -0.00044(6)
C(3) 0.00880(10) 0.00756(8) 0.01147(9) 0.00028(7) 0.00038(8) 0.00126(7)
C(4) 0.00823(9) 0.00997(9) 0.00923(9) -0.00190(7) 0.00179(7) 0.00006(7)

loop_
_exptl_crystal_face_index_h
_exptl_crystal_face_index_k
_exptl_crystal_face_index_l
_exptl_crystal_face_perp_dist
1 0 0 0.1312
1 -1 -2 0.0658
-1 2 -1 0.1018
0 0 1 0.0773
1 0 -2 0.0814
-3 -1 2 0.0648
0 -1 1 0.0444
-1 0 1 0.0466
1 1 0 0.0892
1 1 -1 0.062
-2 -1 3 0.0377
-1 -2 -1 0.0755
1 0 -1 0.0976
-1 0 0 0.2112
-2 0 -1 0.2052
1 -1 0 0.0482
-1 1 2 0.0606
-1 1 1 0.0566

loop_
_geom_angle_atom_site_label_1
_geom_angle_atom_site_label_2
_geom_angle_atom_site_label_3
_geom_angle
_geom_angle_site_symmetry_3
O2 C1 O3 127.01(3) .
O2 C1 C2 118.61(3) .
O3 C1 C2 114.39(2) .
O4 C2 O1 126.11(3) .
O4 C2 C1 121.24(2) .
O1 C2 C1 112.65(3) .
C4 N1 C3 111.36(3) .
N1 C3 C4 109.90(3) 3_585
N1 C4 C3 109.59(3) 3_585

loop_
_geom_bond_atom_site_label_1
_geom_bond_atom_site_label_2
_geom_bond_distance
_geom_bond_site_symmetry_2
O1 C2 1.3104(3) .
O2 C1 1.2393(3) .
O3 C1 1.2654(2) .
C1 C2 1.5526(3) .
C2 O4 1.2147(3) .
N1 C4 1.4911(3) .
N1 C3 1.4887(3) .
C3 C4 1.5160(3) 3_585
